data_1545201
loop_
_publ_author_name
'Wei, Wendi'
'Lin, Sheng'
'Chen, Minghua'
'Liu, Tianxi'
'Wang, Ali'
'Li, Jinjie'
'Guo, Qinglan'
'Shang, Xiaoya'

_publ_section_title
;
 Monascustin, an Unusual \g-Lactam from Red Yeast Rice.
;
_journal_issue 1
_journal_name_full 'Journal of natural products'
_journal_page_first 201
_journal_page_last 204
_journal_paper_doi 10.1021/acs.jnatprod.6b00493
_journal_volume 80
_journal_year 2017
_chemical_absolute_configuration ad
_chemical_formula_moiety 'C10 H18 N2 O3.C H4 O'
_chemical_formula_sum 'C11 H22 N2 O4'
_chemical_formula_weight 246.31
_chemical_name_systematic
; 
 ? 
;
_space_group_crystal_system orthorhombic
_space_group_IT_number 19
_space_group_name_Hall 'P 2ac 2ab'
_space_group_name_H-M_alt 'P 21 21 21'
_symmetry_space_group_name_Hall 'P 2ac 2ab'
_symmetry_space_group_name_H-M 'P 21 21 21'
_atom_sites_solution_hydrogens geom
_atom_sites_solution_primary direct
_atom_sites_solution_secondary difmap
_audit_creation_method SHELXL-97
_cell_angle_alpha 90.00
_cell_angle_beta 90.000(8)
_cell_angle_gamma 90.00
_cell_formula_units_Z 4
_cell_length_a 7.403(3)
_cell_length_b 8.932(5)
_cell_length_c 20.101(8)
_cell_measurement_reflns_used 2428
_cell_measurement_temperature 295(2)
_cell_measurement_theta_max 72.29
_cell_measurement_theta_min 5.42
_cell_volume 1329.2(11)
_computing_cell_refinement 'CrystalClear (Rigaku Inc., 2008)'
_computing_data_collection 'CrystalClear (Rigaku Inc., 2008)'
_computing_data_reduction 'CrystalClear (Rigaku Inc., 2008)'
_computing_molecular_graphics ORTEPII(Johnson,1976)andPLUTON(Spek,1990)
_computing_publication_material 'SHELXL97(Sheldrick, 1997)'
_computing_structure_refinement 'SHELXL-97 (Sheldrick, 1997)'
_computing_structure_solution 'SHELXS-97 (Sheldrick, 1990)'
_diffrn_ambient_temperature 295(2)
_diffrn_detector_area_resol_mean 0
_diffrn_measured_fraction_theta_full 0.978
_diffrn_measured_fraction_theta_max 0.978
_diffrn_measurement_device_type 'MicroMax 002+'
_diffrn_measurement_method \f\k
_diffrn_radiation_monochromator confocal
_diffrn_radiation_source 'fine-focus sealed tube'
_diffrn_radiation_type CuK\a
_diffrn_radiation_wavelength 1.54187
_diffrn_reflns_av_R_equivalents 0.0329
_diffrn_reflns_av_sigmaI/netI 0.0304
_diffrn_reflns_limit_h_max 9
_diffrn_reflns_limit_h_min -8
_diffrn_reflns_limit_k_max 10
_diffrn_reflns_limit_k_min -11
_diffrn_reflns_limit_l_max 24
_diffrn_reflns_limit_l_min -18
_diffrn_reflns_number 6427
_diffrn_reflns_theta_full 72.29
_diffrn_reflns_theta_max 72.29
_diffrn_reflns_theta_min 5.42
_diffrn_standards_decay_% 0
_diffrn_standards_interval_count 0
_diffrn_standards_interval_time 0
_diffrn_standards_number 0
_exptl_absorpt_coefficient_mu 0.772
_exptl_absorpt_correction_T_max 0.799
_exptl_absorpt_correction_T_min 0.759
_exptl_absorpt_correction_type multi-scan
_exptl_absorpt_process_details ' Higashi, T. (1995).  '
_exptl_crystal_colour colorless
_exptl_crystal_density_diffrn 1.231
_exptl_crystal_density_method 'not measured'
_exptl_crystal_description column
_exptl_crystal_F_000 536
_exptl_crystal_size_max 0.57
_exptl_crystal_size_mid 0.35
_exptl_crystal_size_min 0.29
_refine_diff_density_max 0.209
_refine_diff_density_min -0.191
_refine_diff_density_rms 0.041
_refine_ls_abs_structure_details 'Flack H D (1983), Acta Cryst. A39, 876-881'
_refine_ls_abs_structure_Flack -0.1(2)
_refine_ls_extinction_method none
_refine_ls_goodness_of_fit_ref 1.114
_refine_ls_hydrogen_treatment mixed
_refine_ls_matrix_type full
_refine_ls_number_parameters 161
_refine_ls_number_reflns 2442
_refine_ls_number_restraints 0
_refine_ls_restrained_S_all 1.114
_refine_ls_R_factor_all 0.0401
_refine_ls_R_factor_gt 0.0370
_refine_ls_shift/su_max 0.000
_refine_ls_shift/su_mean 0.000
_refine_ls_structure_factor_coef Fsqd
_refine_ls_weighting_details 'calc w=1/[\s^2^(Fo^2^)+(0.0612P)^2^+0.0000P] where P=(Fo^2^+2Fc^2^)/3'
_refine_ls_weighting_scheme calc
_refine_ls_wR_factor_gt 0.0982
_refine_ls_wR_factor_ref 0.1021
_reflns_number_gt 2236
_reflns_number_total 2442
_reflns_threshold_expression >2sigma(I)
_cod_data_source_file np6b00493_si_003.cif
_cod_data_source_block 5583a
_cod_database_code 1545201

loop_
_symmetry_equiv_pos_as_xyz
'x, y, z'
'-x+1/2, -y, z+1/2'
'x+1/2, -y+1/2, -z'
'-x, y+1/2, -z+1/2'

loop_
_atom_site_label
_atom_site_type_symbol
_atom_site_fract_x
_atom_site_fract_y
_atom_site_fract_z
_atom_site_U_iso_or_equiv
_atom_site_adp_type
_atom_site_occupancy
_atom_site_symmetry_multiplicity
_atom_site_calc_flag
_atom_site_refinement_flags
O1 O 0.14403(15) 0.10336(14) 0.81930(6) 0.0396(3) Uani 1 1 d .
O2 O 0.16158(15) 0.51686(15) 0.74544(6) 0.0405(3) Uani 1 1 d .
H2 H 0.0648 0.5352 0.7274 0.061 Uiso 1 1 calc R
O3 O 0.50176(19) 0.67314(15) 0.80881(7) 0.0482(3) Uani 1 1 d .
O4 O 0.63570(19) 0.11593(16) 0.86273(7) 0.0481(3) Uani 1 1 d .
H4A H 0.6784 0.0950 0.8263 0.072 Uiso 1 1 calc R
N1 N 0.32944(16) 0.30267(15) 0.83966(6) 0.0304(3) Uani 1 1 d .
H1 H 0.4269 0.2511 0.8437 0.036 Uiso 1 1 calc R
N2 N 0.56622(19) 0.45226(16) 0.76105(7) 0.0365(3) Uani 1 1 d .
H2C H 0.6501 0.4905 0.7368 0.044 Uiso 1 1 calc R
H2D H 0.5423 0.3582 0.7583 0.044 Uiso 1 1 calc R
C1 C 0.1689(2) 0.23927(18) 0.82772(7) 0.0313(3) Uani 1 1 d .
C2 C 0.0279(2) 0.3607(2) 0.82869(9) 0.0377(4) Uani 1 1 d .
H2A H -0.0324 0.3648 0.8715 0.045 Uiso 1 1 calc R
H2B H -0.0617 0.3446 0.7942 0.045 Uiso 1 1 calc R
C3 C 0.1349(2) 0.5036(2) 0.81579(8) 0.0337(4) Uani 1 1 d .
C4 C 0.3272(2) 0.46452(17) 0.84532(7) 0.0298(3) Uani 1 1 d .
C5 C 0.3510(2) 0.5150(2) 0.91802(8) 0.0385(4) Uani 1 1 d .
H5A H 0.2509 0.4761 0.9440 0.046 Uiso 1 1 calc R
H5B H 0.3445 0.6234 0.9196 0.046 Uiso 1 1 calc R
C6 C 0.5302(3) 0.4645(2) 0.95113(9) 0.0472(5) Uani 1 1 d .
H6 H 0.6119 0.4312 0.9157 0.057 Uiso 1 1 calc R
C7 C 0.6189(6) 0.5956(4) 0.9862(2) 0.1280(17) Uani 1 1 d .
H7A H 0.5396 0.6328 1.0202 0.192 Uiso 1 1 calc R
H7B H 0.6430 0.6737 0.9546 0.192 Uiso 1 1 calc R
H7C H 0.7303 0.5634 1.0061 0.192 Uiso 1 1 calc R
C8 C 0.5034(4) 0.3361(3) 0.99781(13) 0.0724(7) Uani 1 1 d .
H8A H 0.4273 0.3669 1.0340 0.109 Uiso 1 1 calc R
H8B H 0.6183 0.3045 1.0149 0.109 Uiso 1 1 calc R
H8C H 0.4475 0.2545 0.9745 0.109 Uiso 1 1 calc R
C9 C 0.4738(2) 0.53829(18) 0.80269(8) 0.0322(3) Uani 1 1 d .
C10 C 0.0480(3) 0.6444(2) 0.84286(10) 0.0492(5) Uani 1 1 d .
H10A H -0.0662 0.6601 0.8213 0.074 Uiso 1 1 calc R
H10B H 0.1254 0.7285 0.8345 0.074 Uiso 1 1 calc R
H10C H 0.0295 0.6339 0.8899 0.074 Uiso 1 1 calc R
C11 C 0.5960(5) -0.0166(3) 0.89754(13) 0.0740(7) Uani 1 1 d .
H11A H 0.6672 -0.0972 0.8799 0.111 Uiso 1 1 calc R
H11B H 0.4701 -0.0398 0.8926 0.111 Uiso 1 1 calc R
H11C H 0.6236 -0.0033 0.9438 0.111 Uiso 1 1 calc R

loop_
_atom_site_aniso_label
_atom_site_aniso_U_11
_atom_site_aniso_U_22
_atom_site_aniso_U_33
_atom_site_aniso_U_23
_atom_site_aniso_U_13
_atom_site_aniso_U_12
O1 0.0328(5) 0.0372(7) 0.0489(6) -0.0035(6) -0.0008(5) -0.0060(5)
O2 0.0325(6) 0.0547(8) 0.0343(6) 0.0061(5) -0.0024(5) 0.0079(5)
O3 0.0643(8) 0.0294(6) 0.0511(7) -0.0008(5) 0.0047(6) -0.0070(6)
O4 0.0469(7) 0.0501(8) 0.0472(7) -0.0036(6) 0.0006(6) 0.0087(6)
N1 0.0248(6) 0.0305(7) 0.0359(6) 0.0017(5) -0.0026(5) 0.0015(5)
N2 0.0340(7) 0.0341(7) 0.0413(7) 0.0027(6) 0.0046(6) -0.0026(6)
C1 0.0279(7) 0.0341(9) 0.0320(7) -0.0010(6) -0.0001(7) -0.0025(6)
C2 0.0268(7) 0.0456(11) 0.0408(8) 0.0018(8) -0.0005(7) 0.0029(7)
C3 0.0286(7) 0.0386(9) 0.0339(7) 0.0009(7) -0.0015(6) 0.0073(7)
C4 0.0281(7) 0.0292(8) 0.0320(7) 0.0015(6) -0.0024(6) 0.0020(6)
C5 0.0414(9) 0.0411(10) 0.0329(8) -0.0032(7) -0.0011(7) 0.0016(8)
C6 0.0432(9) 0.0620(13) 0.0365(8) -0.0008(9) -0.0064(8) -0.0011(9)
C7 0.127(3) 0.098(3) 0.158(4) 0.014(3) -0.095(3) -0.036(2)
C8 0.0708(16) 0.0776(18) 0.0688(15) 0.0181(13) -0.0074(12) 0.0155(13)
C9 0.0341(8) 0.0310(9) 0.0314(7) 0.0029(6) -0.0049(6) 0.0008(6)
C10 0.0489(10) 0.0467(11) 0.0519(10) -0.0013(9) -0.0010(9) 0.0201(9)
C11 0.110(2) 0.0560(15) 0.0561(12) 0.0016(11) -0.0088(13) -0.0031(14)

loop_
_atom_type_symbol
_atom_type_description
_atom_type_scat_dispersion_real
_atom_type_scat_dispersion_imag
_atom_type_scat_source
C C 0.0181 0.0091 'International Tables Vol C Tables 4.2.6.8 and 6.1.1.4'
H H 0.0000 0.0000 'International Tables Vol C Tables 4.2.6.8 and 6.1.1.4'
N N 0.0311 0.0180 'International Tables Vol C Tables 4.2.6.8 and 6.1.1.4'
O O 0.0492 0.0322 'International Tables Vol C Tables 4.2.6.8 and 6.1.1.4'

loop_
_geom_angle_atom_site_label_1
_geom_angle_atom_site_label_2
_geom_angle_atom_site_label_3
_geom_angle
C3 O2 H2 109.5
C11 O4 H4A 109.5
C1 N1 C4 115.20(13)
C1 N1 H1 122.4
C4 N1 H1 122.4
C9 N2 H2C 120.0
C9 N2 H2D 120.0
H2C N2 H2D 120.0
O1 C1 N1 124.79(15)
O1 C1 C2 127.21(14)
N1 C1 C2 107.98(14)
C1 C2 C3 103.94(13)
C1 C2 H2A 111.0
C3 C2 H2A 111.0
C1 C2 H2B 111.0
C3 C2 H2B 111.0
H2A C2 H2B 109.0
O2 C3 C10 110.17(14)
O2 C3 C2 107.97(14)
C10 C3 C2 114.41(15)
O2 C3 C4 105.36(12)
C10 C3 C4 115.56(14)
C2 C3 C4 102.65(12)
N1 C4 C9 112.15(13)
N1 C4 C5 111.42(13)
C9 C4 C5 108.92(13)
N1 C4 C3 101.59(12)
C9 C4 C3 109.42(13)
C5 C4 C3 113.23(13)
C4 C5 C6 114.82(14)
C4 C5 H5A 108.6
C6 C5 H5A 108.6
C4 C5 H5B 108.6
C6 C5 H5B 108.6
H5A C5 H5B 107.5
C8 C6 C7 111.0(2)
C8 C6 C5 112.27(18)
C7 C6 C5 110.2(2)
C8 C6 H6 107.7
C7 C6 H6 107.7
C5 C6 H6 107.7
C6 C7 H7A 109.5
C6 C7 H7B 109.5
H7A C7 H7B 109.5
C6 C7 H7C 109.5
H7A C7 H7C 109.5
H7B C7 H7C 109.5
C6 C8 H8A 109.5
C6 C8 H8B 109.5
H8A C8 H8B 109.5
C6 C8 H8C 109.5
H8A C8 H8C 109.5
H8B C8 H8C 109.5
O3 C9 N2 122.97(16)
O3 C9 C4 119.03(14)
N2 C9 C4 117.99(14)
C3 C10 H10A 109.5
C3 C10 H10B 109.5
H10A C10 H10B 109.5
C3 C10 H10C 109.5
H10A C10 H10C 109.5
H10B C10 H10C 109.5
O4 C11 H11A 109.5
O4 C11 H11B 109.5
H11A C11 H11B 109.5
O4 C11 H11C 109.5
H11A C11 H11C 109.5
H11B C11 H11C 109.5

loop_
_geom_bond_atom_site_label_1
_geom_bond_atom_site_label_2
_geom_bond_distance
O1 C1 1.239(2)
O2 C3 1.433(2)
O2 H2 0.8200
O3 C9 1.228(2)
O4 C11 1.406(3)
O4 H4A 0.8200
N1 C1 1.338(2)
N1 C4 1.450(2)
N1 H1 0.8600
N2 C9 1.326(2)
N2 H2C 0.8600
N2 H2D 0.8600
C1 C2 1.505(2)
C2 C3 1.525(3)
C2 H2A 0.9700
C2 H2B 0.9700
C3 C10 1.514(2)
C3 C4 1.581(2)
C4 C9 1.531(2)
C4 C5 1.539(2)
C5 C6 1.551(3)
C5 H5A 0.9700
C5 H5B 0.9700
C6 C8 1.495(3)
C6 C7 1.517(4)
C6 H6 0.9800
C7 H7A 0.9600
C7 H7B 0.9600
C7 H7C 0.9600
C8 H8A 0.9600
C8 H8B 0.9600
C8 H8C 0.9600
C10 H10A 0.9600
C10 H10B 0.9600
C10 H10C 0.9600
C11 H11A 0.9600
C11 H11B 0.9600
C11 H11C 0.9600

loop_
_geom_hbond_atom_site_label_D
_geom_hbond_atom_site_label_H
_geom_hbond_atom_site_label_A
_geom_hbond_distance_DH
_geom_hbond_distance_HA
_geom_hbond_distance_DA
_geom_hbond_angle_DHA
_geom_hbond_site_symmetry_A
O2 H2 O1 0.82 1.91 2.7220(18) 171.8 4_556
O4 H4A O2 0.82 1.99 2.7863(19) 163.0 4_646
N1 H1 O4 0.86 2.00 2.853(2) 172.2 .
N2 H2C O1 0.86 2.15 3.005(2) 175.2 4_656
N2 H2D O3 0.86 2.16 2.905(2) 145.0 4_646
